data_7021701
loop_
_publ_author_name
'Smole\'nski, Piotr'
'Kirillova, Marina V.'
'Guedes da Silva, M F\'atima C'
'Pombeiro, Armando J. L.'

_publ_section_title
;
 Isomerisation and controlled condensation in an aqueous medium of allyl
 alcohol catalysed by new water-soluble rhodium complexes with
 1,3,5-triaza-7-phosphaadamantane (PTA).
;
_journal_issue 30
_journal_name_full 'Dalton transactions (Cambridge, England : 2003)'
_journal_page_first 10867
_journal_page_last 10874
_journal_paper_doi 10.1039/c3dt50992c
_journal_volume 42
_journal_year 2013
_chemical_formula_moiety 'C25 H48 N12 O P4 Rh, Cl'
_chemical_formula_sum 'C25 H48 Cl N12 O P4 Rh'
_chemical_formula_weight 794.99
_chemical_name_systematic
;
?
;
_space_group_IT_number 11
_symmetry_cell_setting monoclinic
_symmetry_space_group_name_Hall '-P 2yb'
_symmetry_space_group_name_H-M 'P 1 21/m 1'
_atom_sites_solution_hydrogens geom
_atom_sites_solution_primary direct
_atom_sites_solution_secondary difmap
_audit_creation_method SHELXL-97
_cell_angle_alpha 90.00
_cell_angle_beta 97.59(2)
_cell_angle_gamma 90.00
_cell_formula_units_Z 2
_cell_length_a 9.931(5)
_cell_length_b 14.531(7)
_cell_length_c 10.807(5)
_cell_measurement_reflns_used 752
_cell_measurement_temperature 150(2)
_cell_measurement_theta_max 21.64
_cell_measurement_theta_min 2.50
_cell_volume 1545.9(13)
_computing_structure_refinement 'SHELXL-97 (Sheldrick, 1997)'
_computing_structure_solution 'SHELXS-97 (Sheldrick, 1990)'
_diffrn_ambient_temperature 150(2)
_diffrn_measured_fraction_theta_full 0.959
_diffrn_measured_fraction_theta_max 0.959
_diffrn_measurement_device_type 'CCD area detector'
_diffrn_measurement_method 'phi and omega scans'
_diffrn_radiation_monochromator graphite
_diffrn_radiation_source 'fine-focus sealed tube'
_diffrn_radiation_type MoK\a
_diffrn_radiation_wavelength 0.71073
_diffrn_reflns_av_R_equivalents 0.2330
_diffrn_reflns_av_sigmaI/netI 0.3022
_diffrn_reflns_limit_h_max 11
_diffrn_reflns_limit_h_min -11
_diffrn_reflns_limit_k_max 17
_diffrn_reflns_limit_k_min -17
_diffrn_reflns_limit_l_max 13
_diffrn_reflns_limit_l_min -12
_diffrn_reflns_number 9018
_diffrn_reflns_theta_full 25.34
_diffrn_reflns_theta_max 25.34
_diffrn_reflns_theta_min 2.97
_exptl_absorpt_coefficient_mu 0.892
_exptl_absorpt_correction_T_max 0.9321
_exptl_absorpt_correction_T_min 0.9005
_exptl_absorpt_correction_type multi-scan
_exptl_absorpt_process_details sadabs
_exptl_crystal_colour yellow
_exptl_crystal_density_diffrn 1.708
_exptl_crystal_density_method 'not measured'
_exptl_crystal_description block
_exptl_crystal_F_000 824
_exptl_crystal_size_max 0.12
_exptl_crystal_size_mid 0.11
_exptl_crystal_size_min 0.08
_refine_diff_density_max 2.415
_refine_diff_density_min -3.157
_refine_diff_density_rms 0.324
_refine_ls_extinction_method none
_refine_ls_goodness_of_fit_ref 0.948
_refine_ls_hydrogen_treatment constr
_refine_ls_matrix_type full
_refine_ls_number_parameters 214
_refine_ls_number_reflns 2823
_refine_ls_number_restraints 0
_refine_ls_restrained_S_all 0.948
_refine_ls_R_factor_all 0.1969
_refine_ls_R_factor_gt 0.0734
_refine_ls_shift/su_max 0.000
_refine_ls_shift/su_mean 0.000
_refine_ls_structure_factor_coef Fsqd
_refine_ls_weighting_details 'calc w=1/[\s^2^(Fo^2^)+(0.1177P)^2^+0.0000P] where P=(Fo^2^+2Fc^2^)/3'
_refine_ls_weighting_scheme calc
_refine_ls_wR_factor_gt 0.1724
_refine_ls_wR_factor_ref 0.2629
_reflns_number_gt 1296
_reflns_number_total 2823
_reflns_threshold_expression >2sigma(I)
_cod_data_source_file c3dt50992c.txt
_cod_data_source_block Compound1
_cod_original_cell_volume 1545.9(12)
_cod_original_sg_symbol_H-M 'P 21/m'
_cod_database_code 7021701

loop_
_symmetry_equiv_pos_as_xyz
'x, y, z'
'-x, y+1/2, -z'
'-x, -y, -z'
'x, -y-1/2, z'

loop_
_atom_site_label
_atom_site_type_symbol
_atom_site_fract_x
_atom_site_fract_y
_atom_site_fract_z
_atom_site_U_iso_or_equiv
_atom_site_adp_type
_atom_site_occupancy
_atom_site_symmetry_multiplicity
_atom_site_calc_flag
_atom_site_refinement_flags
C1 C 0.182(2) 0.2500 0.108(2) 0.028(5) Uani 1 2 d S
C11 C 0.1624(14) 0.0448(8) 0.1140(14) 0.022(3) Uani 1 1 d .
H11A H 0.0851 0.0815 0.0730 0.026 Uiso 1 1 calc R
H11B H 0.2377 0.0503 0.0629 0.026 Uiso 1 1 calc R
C12 C 0.0735(13) 0.0554(7) 0.3532(12) 0.013(3) Uani 1 1 d .
H12A H 0.0971 0.0642 0.4443 0.016 Uiso 1 1 calc R
H12B H -0.0073 0.0936 0.3250 0.016 Uiso 1 1 calc R
C13 C 0.3398(13) -0.0006(8) 0.3263(14) 0.019(3) Uani 1 1 d .
H13A H 0.4190 0.0026 0.2796 0.022 Uiso 1 1 calc R
H13B H 0.3730 0.0081 0.4160 0.022 Uiso 1 1 calc R
C14 C 0.2326(14) -0.1105(8) 0.1775(14) 0.025(4) Uani 1 1 d .
H14A H 0.2036 -0.1755 0.1682 0.030 Uiso 1 1 calc R
H14B H 0.3121 -0.1027 0.1320 0.030 Uiso 1 1 calc R
C15 C 0.0059(13) -0.0621(8) 0.1950(12) 0.018(3) Uani 1 1 d .
H15A H -0.0683 -0.0200 0.1612 0.021 Uiso 1 1 calc R
H15B H -0.0296 -0.1257 0.1851 0.021 Uiso 1 1 calc R
C16 C 0.1570(13) -0.1007(9) 0.3762(13) 0.019(3) Uani 1 1 d .
H16A H 0.1277 -0.1658 0.3748 0.023 Uiso 1 1 calc R
H16B H 0.1857 -0.0835 0.4644 0.023 Uiso 1 1 calc R
C21 C 0.3955(14) 0.1544(8) 0.5767(12) 0.017(3) Uani 1 1 d .
H21A H 0.3458 0.0962 0.5557 0.020 Uiso 1 1 calc R
H21B H 0.4848 0.1495 0.5459 0.020 Uiso 1 1 calc R
C22 C 0.1559(18) 0.2500 0.587(2) 0.021(5) Uani 1 2 d S
H22A H 0.0990 0.3051 0.5656 0.025 Uiso 0.50 1 calc PR
H22B H 0.0990 0.1949 0.5656 0.025 Uiso 0.50 1 calc PR
C24 C 0.2888(13) 0.1670(9) 0.7662(13) 0.019(3) Uani 1 1 d .
H24A H 0.3077 0.1664 0.8584 0.023 Uiso 1 1 calc R
H24B H 0.2366 0.1107 0.7397 0.023 Uiso 1 1 calc R
C25 C 0.4955(18) 0.2500 0.7517(19) 0.021(5) Uani 1 2 d S
H25A H 0.5803 0.2500 0.7129 0.026 Uiso 1 2 calc SR
H25B H 0.5208 0.2500 0.8434 0.026 Uiso 1 2 calc SR
C31 C 0.5422(17) 0.2500 0.0948(18) 0.020(4) Uani 1 2 d S
H31A H 0.4988 0.1951 0.0526 0.024 Uiso 0.50 1 calc PR
H31B H 0.4988 0.3049 0.0526 0.024 Uiso 0.50 1 calc PR
C32 C 0.6246(13) 0.1540(9) 0.3130(14) 0.023(3) Uani 1 1 d .
H32A H 0.6330 0.1529 0.4053 0.028 Uiso 1 1 calc R
H32B H 0.5849 0.0947 0.2815 0.028 Uiso 1 1 calc R
C34 C 0.7577(14) 0.1689(9) 0.1375(13) 0.025(3) Uani 1 1 d .
H34A H 0.8516 0.1657 0.1163 0.030 Uiso 1 1 calc R
H34B H 0.7088 0.1137 0.1015 0.030 Uiso 1 1 calc R
C35 C 0.8276(19) 0.2500 0.3271(19) 0.021(5) Uani 1 2 d S
H35A H 0.9246 0.2500 0.3145 0.025 Uiso 1 2 calc SR
H35B H 0.8237 0.2500 0.4181 0.025 Uiso 1 2 calc SR
N11 N 0.1213(11) -0.0519(7) 0.1172(11) 0.021(3) Uani 1 1 d .
N12 N 0.0403(11) -0.0435(7) 0.3269(11) 0.018(3) Uani 1 1 d .
N13 N 0.2751(11) -0.0928(7) 0.3075(11) 0.021(3) Uani 1 1 d .
N21 N 0.4177(11) 0.1652(7) 0.7144(11) 0.022(3) Uani 1 1 d .
N22 N 0.2040(15) 0.2500 0.7254(16) 0.021(4) Uani 1 2 d S
N31 N 0.6923(14) 0.2500 0.0778(14) 0.012(3) Uiso 1 2 d S
N32 N 0.7638(11) 0.1649(7) 0.2732(11) 0.018(3) Uani 1 1 d .
O1 O 0.1257(17) 0.2500 0.0152(16) 0.045(5) Uani 1 2 d S
P1 P 0.2183(3) 0.0935(2) 0.2722(3) 0.0160(9) Uani 1 1 d .
P2 P 0.2994(5) 0.2500 0.4951(5) 0.0157(11) Uani 1 2 d S
P3 P 0.5088(5) 0.2500 0.2525(5) 0.0179(12) Uani 1 2 d S
Rh1 Rh 0.27195(15) 0.2500 0.27671(15) 0.0135(5) Uani 1 2 d S
Cl1 Cl 0.5000 0.0000 0.0000 0.0375(15) Uani 1 2 d S

loop_
_atom_site_aniso_label
_atom_site_aniso_U_11
_atom_site_aniso_U_22
_atom_site_aniso_U_33
_atom_site_aniso_U_23
_atom_site_aniso_U_13
_atom_site_aniso_U_12
C1 0.060(16) 0.006(9) 0.014(14) 0.000 -0.010(11) 0.000
C11 0.021(8) 0.006(6) 0.034(10) -0.006(6) -0.011(6) -0.004(5)
C12 0.025(8) 0.010(6) 0.004(8) -0.003(5) 0.002(6) 0.003(5)
C13 0.016(7) 0.021(7) 0.019(9) 0.004(6) 0.001(6) -0.005(5)
C14 0.031(9) 0.010(6) 0.033(10) 0.000(6) 0.005(7) 0.004(6)
C15 0.027(8) 0.018(7) 0.008(9) -0.004(5) 0.002(6) -0.003(6)
C16 0.020(8) 0.022(7) 0.014(9) 0.007(6) 0.000(6) -0.003(6)
C21 0.025(8) 0.019(7) 0.007(9) -0.003(5) 0.004(6) 0.002(6)
C22 0.009(10) 0.015(9) 0.038(15) 0.000 0.005(9) 0.000
C24 0.017(8) 0.031(7) 0.010(9) 0.006(6) 0.007(6) -0.004(6)
C25 0.016(11) 0.029(11) 0.018(14) 0.000 0.001(9) 0.000
C31 0.007(10) 0.041(12) 0.010(12) 0.000 -0.004(8) 0.000
C32 0.027(9) 0.021(7) 0.024(10) 0.002(6) 0.009(7) -0.005(6)
C34 0.022(9) 0.040(8) 0.013(9) -0.009(7) 0.004(7) 0.009(6)
C35 0.021(11) 0.027(10) 0.012(13) 0.000 -0.005(9) 0.000
N11 0.019(7) 0.019(6) 0.025(8) 0.004(5) 0.001(5) -0.008(5)
N12 0.019(6) 0.015(5) 0.019(8) 0.000(5) 0.001(5) -0.003(4)
N13 0.025(7) 0.019(6) 0.018(8) -0.003(5) -0.003(5) 0.000(5)
N21 0.021(7) 0.026(6) 0.018(8) 0.004(5) 0.000(5) 0.000(5)
N22 0.020(10) 0.023(8) 0.018(11) 0.000 -0.004(7) 0.000
N32 0.018(6) 0.022(6) 0.015(7) 0.002(5) 0.002(5) 0.000(5)
O1 0.077(13) 0.027(8) 0.021(11) 0.000 -0.030(9) 0.000
P1 0.0139(18) 0.0105(16) 0.022(2) -0.0009(14) -0.0015(15) -0.0001(13)
P2 0.018(3) 0.015(2) 0.013(3) 0.000 -0.002(2) 0.000
P3 0.013(3) 0.017(2) 0.023(4) 0.000 0.001(2) 0.000
Rh1 0.0160(9) 0.0135(7) 0.0106(10) 0.000 0.0001(6) 0.000
Cl1 0.041(4) 0.034(3) 0.040(4) -0.002(2) 0.015(3) -0.010(2)

loop_
_atom_type_symbol
_atom_type_description
_atom_type_scat_dispersion_real
_atom_type_scat_dispersion_imag
_atom_type_scat_source
C C 0.0033 0.0016 'International Tables Vol C Tables 4.2.6.8 and 6.1.1.4'
H H 0.0000 0.0000 'International Tables Vol C Tables 4.2.6.8 and 6.1.1.4'
N N 0.0061 0.0033 'International Tables Vol C Tables 4.2.6.8 and 6.1.1.4'
P P 0.1023 0.0942 'International Tables Vol C Tables 4.2.6.8 and 6.1.1.4'
Rh Rh -1.1178 0.9187 'International Tables Vol C Tables 4.2.6.8 and 6.1.1.4'
Cl Cl 0.1484 0.1585 'International Tables Vol C Tables 4.2.6.8 and 6.1.1.4'
O O 0.0106 0.0060 'International Tables Vol C Tables 4.2.6.8 and 6.1.1.4'

loop_
_geom_angle_atom_site_label_1
_geom_angle_atom_site_label_2
_geom_angle_atom_site_label_3
_geom_angle
_geom_angle_site_symmetry_1
_geom_angle_site_symmetry_3
O1 C1 Rh1 177(2) . .
N11 C11 P1 113.1(9) . .
N11 C11 H11A 108.9 . .
P1 C11 H11A 108.9 . .
N11 C11 H11B 108.9 . .
P1 C11 H11B 108.9 . .
H11A C11 H11B 107.8 . .
N12 C12 P1 111.2(8) . .
N12 C12 H12A 109.4 . .
P1 C12 H12A 109.4 . .
N12 C12 H12B 109.4 . .
P1 C12 H12B 109.4 . .
H12A C12 H12B 108.0 . .
N13 C13 P1 111.6(9) . .
N13 C13 H13A 109.3 . .
P1 C13 H13A 109.3 . .
N13 C13 H13B 109.3 . .
P1 C13 H13B 109.3 . .
H13A C13 H13B 108.0 . .
N13 C14 N11 115.8(11) . .
N13 C14 H14A 108.3 . .
N11 C14 H14A 108.3 . .
N13 C14 H14B 108.3 . .
N11 C14 H14B 108.3 . .
H14A C14 H14B 107.4 . .
N12 C15 N11 115.6(11) . .
N12 C15 H15A 108.4 . .
N11 C15 H15A 108.4 . .
N12 C15 H15B 108.4 . .
N11 C15 H15B 108.4 . .
H15A C15 H15B 107.5 . .
N12 C16 N13 114.6(10) . .
N12 C16 H16A 108.6 . .
N13 C16 H16A 108.6 . .
N12 C16 H16B 108.6 . .
N13 C16 H16B 108.6 . .
H16A C16 H16B 107.6 . .
N21 C21 P2 113.5(8) . .
N21 C21 H21A 108.9 . .
P2 C21 H21A 108.9 . .
N21 C21 H21B 108.9 . .
P2 C21 H21B 108.9 . .
H21A C21 H21B 107.7 . .
N22 C22 P2 111.6(12) . .
N22 C22 H22A 109.3 . .
P2 C22 H22A 109.3 . .
N22 C22 H22B 109.3 . .
P2 C22 H22B 109.3 . .
H22A C22 H22B 108.0 . .
N21 C24 N22 112.7(11) . .
N21 C24 H24A 109.0 . .
N22 C24 H24A 109.0 . .
N21 C24 H24B 109.0 . .
N22 C24 H24B 109.0 . .
H24A C24 H24B 107.8 . .
N21 C25 N21 112.6(15) . 4_565
N21 C25 H25A 109.1 . .
N21 C25 H25A 109.1 4_565 .
N21 C25 H25B 109.1 . .
N21 C25 H25B 109.1 4_565 .
H25A C25 H25B 107.8 . .
N31 C31 P3 115.1(12) . .
N31 C31 H31A 108.5 . .
P3 C31 H31A 108.5 . .
N31 C31 H31B 108.5 . .
P3 C31 H31B 108.5 . .
H31A C31 H31B 107.5 . .
N32 C32 P3 111.5(9) . .
N32 C32 H32A 109.3 . .
P3 C32 H32A 109.3 . .
N32 C32 H32B 109.3 . .
P3 C32 H32B 109.3 . .
H32A C32 H32B 108.0 . .
N31 C34 N32 115.7(11) . .
N31 C34 H34A 108.4 . .
N32 C34 H34A 108.4 . .
N31 C34 H34B 108.4 . .
N32 C34 H34B 108.4 . .
H34A C34 H34B 107.4 . .
N32 C35 N32 114.1(15) . 4_565
N32 C35 H35A 108.7 . .
N32 C35 H35A 108.7 4_565 .
N32 C35 H35B 108.7 . .
N32 C35 H35B 108.7 4_565 .
H35A C35 H35B 107.6 . .
C11 N11 C14 111.6(10) . .
C11 N11 C15 109.9(10) . .
C14 N11 C15 106.0(10) . .
C15 N12 C16 108.9(10) . .
C15 N12 C12 112.6(10) . .
C16 N12 C12 109.4(10) . .
C14 N13 C16 109.2(11) . .
C14 N13 C13 111.1(10) . .
C16 N13 C13 111.1(10) . .
C24 N21 C25 109.4(11) . .
C24 N21 C21 111.3(10) . .
C25 N21 C21 111.4(11) . .
C24 N22 C24 106.7(14) . 4_565
C24 N22 C22 112.5(10) . .
C24 N22 C22 112.5(10) 4_565 .
C34 N31 C34 108.2(15) 4_565 .
C34 N31 C31 109.4(10) 4_565 .
C34 N31 C31 109.4(10) . .
C34 N32 C35 108.7(12) . .
C34 N32 C32 111.9(11) . .
C35 N32 C32 109.7(12) . .
C12 P1 C11 99.4(6) . .
C12 P1 C13 98.2(6) . .
C11 P1 C13 96.3(6) . .
C12 P1 Rh1 117.9(4) . .
C11 P1 Rh1 115.4(4) . .
C13 P1 Rh1 124.8(4) . .
C22 P2 C21 97.5(6) . .
C22 P2 C21 97.5(6) . 4_565
C21 P2 C21 97.9(8) . 4_565
C22 P2 Rh1 123.3(7) . .
C21 P2 Rh1 117.8(4) . .
C21 P2 Rh1 117.8(4) 4_565 .
C31 P3 C32 98.7(6) . 4_565
C31 P3 C32 98.7(6) . .
C32 P3 C32 96.4(9) 4_565 .
C31 P3 Rh1 114.5(6) . .
C32 P3 Rh1 121.9(4) 4_565 .
C32 P3 Rh1 121.9(4) . .
C1 Rh1 P1 84.47(18) . .
C1 Rh1 P1 84.47(18) . 4_565
P1 Rh1 P1 153.80(18) . 4_565
C1 Rh1 P2 159.1(7) . .
P1 Rh1 P2 90.97(10) . .
P1 Rh1 P2 90.97(10) 4_565 .
C1 Rh1 P3 103.7(7) . .
P1 Rh1 P3 102.83(9) . .
P1 Rh1 P3 102.83(9) 4_565 .
P2 Rh1 P3 97.18(18) . .

loop_
_geom_bond_atom_site_label_1
_geom_bond_atom_site_label_2
_geom_bond_distance
_geom_bond_site_symmetry_2
C1 O1 1.08(2) .
C1 Rh1 1.92(2) .
C11 N11 1.465(15) .
C11 P1 1.866(14) .
C11 H11A 0.9900 .
C11 H11B 0.9900 .
C12 N12 1.493(14) .
C12 P1 1.864(13) .
C12 H12A 0.9900 .
C12 H12B 0.9900 .
C13 N13 1.488(15) .
C13 P1 1.866(13) .
C13 H13A 0.9900 .
C13 H13B 0.9900 .
C14 N13 1.436(18) .
C14 N11 1.476(16) .
C14 H14A 0.9900 .
C14 H14B 0.9900 .
C15 N12 1.447(17) .
C15 N11 1.516(16) .
C15 H15A 0.9900 .
C15 H15B 0.9900 .
C16 N12 1.468(16) .
C16 N13 1.473(16) .
C16 H16A 0.9900 .
C16 H16B 0.9900 .
C21 N21 1.483(17) .
C21 P2 1.843(13) .
C21 H21A 0.9900 .
C21 H21B 0.9900 .
C22 N22 1.51(3) .
C22 P2 1.843(18) .
C22 H22A 0.9900 .
C22 H22B 0.9900 .
C24 N21 1.464(16) .
C24 N22 1.504(15) .
C24 H24A 0.9900 .
C24 H24B 0.9900 .
C25 N21 1.482(14) .
C25 N21 1.482(14) 4_565
C25 H25A 0.9900 .
C25 H25B 0.9900 .
C31 N31 1.53(2) .
C31 P3 1.78(2) .
C31 H31A 0.9900 .
C31 H31B 0.9900 .
C32 N32 1.509(16) .
C32 P3 1.870(13) .
C32 H32A 0.9900 .
C32 H32B 0.9900 .
C34 N31 1.455(16) .
C34 N32 1.462(18) .
C34 H34A 0.9900 .
C34 H34B 0.9900 .
C35 N32 1.474(14) .
C35 N32 1.474(14) 4_565
C35 H35A 0.9900 .
C35 H35B 0.9900 .
N22 C24 1.504(15) 4_565
N31 C34 1.455(16) 4_565
P1 Rh1 2.334(3) .
P2 C21 1.843(13) 4_565
P2 Rh1 2.339(5) .
P3 C32 1.870(14) 4_565
P3 Rh1 2.401(5) .
Rh1 P1 2.334(3) 4_565
